data_4303612
loop_
_publ_author_name
'Yusuke Yoshida'
'Katsuya Inoue'
'Mohamedally Kurmoo'

_publ_section_title
;
Consecutive Irreversible Single-Crystal to Single-Crystal and Reversible
Single-Crystal to Glass Transformations and Associated Magnetism of the
Coordination Polymer, [MnII(rac-pnH)(H2O)CrIII(CN)6].H2O
;
_journal_name_full 'Inorganic Chemistry'
_journal_page_first 10726
_journal_page_last 10736
_journal_paper_doi 10.1021/ic901615e
_journal_volume 48
_journal_year 2009
_chemical_formula_sum 'C9 H11 Cr Mn N8'
_chemical_formula_weight 338.20
_chemical_name_systematic
; 
 ? 
;
_space_group_IT_number 62
_symmetry_cell_setting orthorhombic
_symmetry_space_group_name_Hall '-P 2bc 2a'
_symmetry_space_group_name_H-M 'P m n b'
_atom_sites_solution_primary direct
_atom_sites_solution_secondary difmap
_audit_creation_method SHELXL-97
_cell_angle_alpha 90.00
_cell_angle_beta 90.00
_cell_angle_gamma 90.00
_cell_formula_units_Z 4
_cell_length_a 7.730(4)
_cell_length_b 13.627(7)
_cell_length_c 14.064(7)
_cell_measurement_reflns_used 548
_cell_measurement_temperature 298
_cell_measurement_theta_max 24.138
_cell_measurement_theta_min 2.896
_cell_volume 1481.5(13)
_computing_cell_refinement 'Bruker SMART'
_computing_data_collection 'Bruker SMART'
_computing_data_reduction 'Bruker SHELXTL'
_computing_molecular_graphics 'Bruker SHELXTL'
_computing_publication_material 'Bruker SHELXTL'
_computing_structure_refinement 'SHELXL-97 (Sheldrick, 1997)'
_computing_structure_solution 'SHELXS-97 (Sheldrick, 1990)'
_diffrn_ambient_temperature 298
_diffrn_detector_area_resol_mean 8.366
_diffrn_measured_fraction_theta_full 0.995
_diffrn_measured_fraction_theta_max 0.926
_diffrn_measurement_device_type 'CCD area detector'
_diffrn_measurement_method 'phi and omega scans'
_diffrn_radiation_monochromator graphite
_diffrn_radiation_source 'fine-focus sealed tube'
_diffrn_radiation_type MoK\a
_diffrn_radiation_wavelength 0.71073
_diffrn_reflns_av_R_equivalents 0.0401
_diffrn_reflns_av_sigmaI/netI 0.0735
_diffrn_reflns_limit_h_max 9
_diffrn_reflns_limit_h_min -9
_diffrn_reflns_limit_k_max 17
_diffrn_reflns_limit_k_min -10
_diffrn_reflns_limit_l_max 14
_diffrn_reflns_limit_l_min -18
_diffrn_reflns_number 4755
_diffrn_reflns_theta_full 25.00
_diffrn_reflns_theta_max 27.94
_diffrn_reflns_theta_min 2.99
_exptl_absorpt_coefficient_mu 1.584
_exptl_absorpt_correction_T_max 1.000000
_exptl_absorpt_correction_T_min 0.777564
_exptl_absorpt_correction_type empirical
_exptl_absorpt_process_details 'SADABS (Sheldrich, G. M. (1996))'
_exptl_crystal_colour green
_exptl_crystal_density_diffrn 1.516
_exptl_crystal_density_method 'not measured'
_exptl_crystal_description plate
_exptl_crystal_F_000 680
_exptl_crystal_size_max 0.5
_exptl_crystal_size_mid 0.2
_exptl_crystal_size_min 0.05
_refine_diff_density_max 1.138
_refine_diff_density_min -0.549
_refine_diff_density_rms 0.141
_refine_ls_extinction_method none
_refine_ls_goodness_of_fit_ref 0.928
_refine_ls_matrix_type full
_refine_ls_number_parameters 112
_refine_ls_number_reflns 1764
_refine_ls_number_restraints 0
_refine_ls_restrained_S_all 0.928
_refine_ls_R_factor_all 0.1018
_refine_ls_R_factor_gt 0.0559
_refine_ls_shift/su_max 0.000
_refine_ls_shift/su_mean 0.000
_refine_ls_structure_factor_coef Fsqd
_refine_ls_weighting_details 'calc w=1/[\s^2^(Fo^2^)+(0.0749P)^2^+0.0000P] where P=(Fo^2^+2Fc^2^)/3'
_refine_ls_weighting_scheme calc
_refine_ls_wR_factor_gt 0.1224
_refine_ls_wR_factor_ref 0.1350
_reflns_number_gt 1064
_reflns_number_total 1764
_reflns_threshold_expression >2sigma(I)
_cod_data_source_file ic901615e_si_002.cif
_cod_data_source_block racgna
_cod_original_cell_volume 1481.4(14)
_cod_database_code 4303612

loop_
_symmetry_equiv_pos_as_xyz
'x, y, z'
'-x, -y+1/2, z+1/2'
'x+1/2, -y, -z'
'-x+1/2, y+1/2, -z+1/2'
'-x, -y, -z'
'x, y-1/2, -z-1/2'
'-x-1/2, y, z'
'x-1/2, -y-1/2, z-1/2'

loop_
_atom_site_label
_atom_site_type_symbol
_atom_site_fract_x
_atom_site_fract_y
_atom_site_fract_z
_atom_site_U_iso_or_equiv
_atom_site_adp_type
_atom_site_occupancy
_atom_site_symmetry_multiplicity
_atom_site_calc_flag
_atom_site_refinement_flags
_atom_site_disorder_assembly
_atom_site_disorder_group
Cr1 Cr 0.2500 0.09631(7) 0.20928(7) 0.0331(3) Uani 1 2 d S . .
Mn1 Mn 0.7500 0.33876(7) 0.34484(7) 0.0376(3) Uani 1 2 d S . .
C1 C 0.4416(5) 0.1865(3) 0.2672(3) 0.0395(10) Uani 1 1 d . . .
N1 N 0.5474(4) 0.2325(3) 0.3017(3) 0.0490(10) Uani 1 1 d . . .
C2 C 0.4385(6) 0.0026(3) 0.1587(3) 0.0454(11) Uani 1 1 d . . .
N2 N 0.5470(5) 0.4497(3) 0.3617(3) 0.0562(11) Uani 1 1 d . . .
C3 C 0.2500 0.1670(4) 0.0778(5) 0.0377(15) Uani 1 2 d S . .
N3 N 0.7500 0.3039(4) 0.5018(4) 0.0431(13) Uani 1 2 d S . .
C4 C 0.2500 0.0175(6) 0.3294(7) 0.071(2) Uani 1 2 d S . .
N4 N 0.2500 -0.0296(7) 0.3986(7) 0.191(7) Uani 1 2 d S . .
C5 C 0.6717(18) 0.3542(11) 0.1018(10) 0.091(4) Uani 0.50 1 d P . .
C6 C 0.7999(16) 0.2805(13) 0.0685(10) 0.102(5) Uani 0.50 1 d P . .
C7 C 0.7500 0.1967(8) 0.0061(8) 0.109(4) Uani 1 2 d S . .
N5 N 0.7500 0.4087(6) 0.1854(6) 0.115(3) Uani 1 2 d S . .
N6 N 0.9416(13) 0.3412(8) 0.0133(7) 0.086(3) Uani 0.50 1 d P . .

loop_
_atom_site_aniso_label
_atom_site_aniso_U_11
_atom_site_aniso_U_22
_atom_site_aniso_U_33
_atom_site_aniso_U_23
_atom_site_aniso_U_13
_atom_site_aniso_U_12
Cr1 0.0224(4) 0.0355(6) 0.0413(6) -0.0058(5) 0.000 0.000
Mn1 0.0240(4) 0.0391(6) 0.0496(7) -0.0084(5) 0.000 0.000
C1 0.032(2) 0.043(3) 0.044(3) -0.006(2) 0.0024(19) 0.001(2)
N1 0.0327(19) 0.053(2) 0.062(3) -0.010(2) -0.0050(19) -0.0069(18)
C2 0.039(2) 0.042(2) 0.054(3) -0.009(2) 0.000(2) 0.003(2)
N2 0.048(2) 0.049(2) 0.072(3) 0.007(2) -0.004(2) 0.016(2)
C3 0.026(3) 0.036(4) 0.051(4) 0.001(3) 0.000 0.000
N3 0.036(3) 0.042(3) 0.052(4) -0.002(3) 0.000 0.000
C4 0.098(6) 0.042(4) 0.072(6) -0.011(4) 0.000 0.000
N4 0.40(2) 0.088(7) 0.085(7) 0.025(6) 0.000 0.000
C5 0.080(9) 0.131(12) 0.061(8) 0.000(9) -0.003(7) 0.015(9)
C6 0.067(12) 0.159(14) 0.080(9) -0.021(10) 0.008(7) -0.006(9)
C7 0.117(9) 0.104(8) 0.108(8) -0.008(7) 0.000 0.000
N5 0.149(9) 0.123(8) 0.073(6) 0.008(6) 0.000 0.000
N6 0.057(6) 0.110(8) 0.090(7) 0.004(7) -0.004(5) -0.010(6)

loop_
_atom_type_symbol
_atom_type_description
_atom_type_scat_dispersion_real
_atom_type_scat_dispersion_imag
_atom_type_scat_source
C C 0.0033 0.0016 'International Tables Vol C Tables 4.2.6.8 and 6.1.1.4'
H H 0.0000 0.0000 'International Tables Vol C Tables 4.2.6.8 and 6.1.1.4'
N N 0.0061 0.0033 'International Tables Vol C Tables 4.2.6.8 and 6.1.1.4'
Cr Cr 0.3209 0.6236 'International Tables Vol C Tables 4.2.6.8 and 6.1.1.4'
Mn Mn 0.3368 0.7283 'International Tables Vol C Tables 4.2.6.8 and 6.1.1.4'

loop_
_geom_angle_atom_site_label_1
_geom_angle_atom_site_label_2
_geom_angle_atom_site_label_3
_geom_angle
_geom_angle_site_symmetry_1
_geom_angle_site_symmetry_3
_geom_angle_publ_flag
C4 Cr1 C2 87.7(2) . 7_655 ?
C4 Cr1 C2 87.7(2) . . ?
C2 Cr1 C2 89.8(3) 7_655 . ?
C4 Cr1 C3 175.1(3) . . ?
C2 Cr1 C3 88.86(19) 7_655 . ?
C2 Cr1 C3 88.86(19) . . ?
C4 Cr1 C1 89.2(2) . 7_655 ?
C2 Cr1 C1 89.90(17) 7_655 7_655 ?
C2 Cr1 C1 176.88(19) . 7_655 ?
C3 Cr1 C1 94.24(17) . 7_655 ?
C4 Cr1 C1 89.2(2) . . ?
C2 Cr1 C1 176.88(19) 7_655 . ?
C2 Cr1 C1 89.90(17) . . ?
C3 Cr1 C1 94.24(17) . . ?
C1 Cr1 C1 90.2(2) 7_655 . ?
N2 Mn1 N2 91.5(2) 7_755 . ?
N2 Mn1 N1 170.24(16) 7_755 . ?
N2 Mn1 N1 88.51(15) . . ?
N2 Mn1 N1 88.51(15) 7_755 7_755 ?
N2 Mn1 N1 170.24(16) . 7_755 ?
N1 Mn1 N1 89.87(19) . 7_755 ?
N2 Mn1 N3 92.26(15) 7_755 . ?
N2 Mn1 N3 92.26(15) . . ?
N1 Mn1 N3 97.50(14) . . ?
N1 Mn1 N3 97.50(14) 7_755 . ?
N2 Mn1 N5 80.20(19) 7_755 . ?
N2 Mn1 N5 80.20(19) . . ?
N1 Mn1 N5 90.19(19) . . ?
N1 Mn1 N5 90.18(19) 7_755 . ?
N3 Mn1 N5 169.1(3) . . ?
N1 C1 Cr1 177.0(4) . . ?
C1 N1 Mn1 169.5(4) . . ?
N2 C2 Cr1 174.3(4) 6_556 . ?
C2 N2 Mn1 159.1(4) 6_566 . ?
N3 C3 Cr1 172.8(6) 2_654 . ?
C3 N3 Mn1 147.5(5) 2_655 . ?
N4 C4 Cr1 179.0(8) . . ?
C6 C5 C5 78.8(10) 7_755 7_755 ?
C6 C5 C6 30.6(11) 7_755 . ?
C5 C5 C6 48.2(7) 7_755 . ?
C6 C5 N5 132.7(14) 7_755 . ?
C5 C5 N5 66.5(5) 7_755 . ?
C6 C5 N5 108.0(11) . . ?
C6 C5 N6 70.9(11) 7_755 7_755 ?
C5 C5 N6 124.9(7) 7_755 7_755 ?
C6 C5 N6 92.7(9) . 7_755 ?
N5 C5 N6 156.1(13) . 7_755 ?
C6 C6 C5 101.2(10) 7_755 7_755 ?
C6 C6 C5 48.2(7) 7_755 . ?
C5 C6 C5 53.1(14) 7_755 . ?
C6 C6 C7 75.0(5) 7_755 . ?
C5 C6 C7 167.2(17) 7_755 . ?
C5 C6 C7 122.0(10) . . ?
C6 C6 N6 134.0(7) 7_755 . ?
C5 C6 N6 66.5(11) 7_755 . ?
C5 C6 N6 105.3(13) . . ?
C7 C6 N6 107.0(10) . . ?
C6 C7 C6 30.0(10) 7_755 . ?
C5 N5 C5 47.1(11) . 7_755 ?
C5 N5 Mn1 121.5(7) . . ?
C5 N5 Mn1 121.5(7) 7_755 . ?
C5 N6 C6 42.6(7) 7_755 . ?

loop_
_geom_bond_atom_site_label_1
_geom_bond_atom_site_label_2
_geom_bond_distance
_geom_bond_site_symmetry_2
_geom_bond_publ_flag
Cr1 C4 2.001(10) . ?
Cr1 C2 2.065(4) 7_655 ?
Cr1 C2 2.065(4) . ?
Cr1 C3 2.085(7) . ?
Cr1 C1 2.090(5) 7_655 ?
Cr1 C1 2.090(5) . ?
Mn1 N2 2.191(4) 7_755 ?
Mn1 N2 2.191(4) . ?
Mn1 N1 2.217(4) . ?
Mn1 N1 2.217(4) 7_755 ?
Mn1 N3 2.258(6) . ?
Mn1 N5 2.437(9) . ?
C1 N1 1.139(5) . ?
C2 N2 1.142(6) 6_556 ?
N2 C2 1.142(6) 6_566 ?
C3 N3 1.140(8) 2_654 ?
N3 C3 1.140(8) 2_655 ?
C4 N4 1.166(11) . ?
C5 C6 1.129(18) 7_755 ?
C5 C5 1.21(3) 7_755 ?
C5 C6 1.486(17) . ?
C5 N5 1.517(15) . ?
C5 N6 1.531(17) 7_755 ?
C6 C6 0.77(2) 7_755 ?
C6 C5 1.129(18) 7_755 ?
C6 C7 1.492(17) . ?
C6 N6 1.577(17) . ?
C7 C6 1.491(17) 7_755 ?
N5 C5 1.517(15) 7_755 ?
N6 C5 1.531(17) 7_755 ?

loop_
_geom_torsion_atom_site_label_1
_geom_torsion_atom_site_label_2
_geom_torsion_atom_site_label_3
_geom_torsion_atom_site_label_4
_geom_torsion
_geom_torsion_site_symmetry_1
_geom_torsion_site_symmetry_2
_geom_torsion_site_symmetry_3
_geom_torsion_site_symmetry_4
_geom_torsion_publ_flag
C4 Cr1 C1 N1 18(7) . . . . ?
C2 Cr1 C1 N1 14(9) 7_655 . . . ?
C2 Cr1 C1 N1 -70(7) . . . . ?
C3 Cr1 C1 N1 -159(7) . . . . ?
C1 Cr1 C1 N1 107(7) 7_655 . . . ?
Cr1 C1 N1 Mn1 166(6) . . . . ?
N2 Mn1 N1 C1 -20(2) 7_755 . . . ?
N2 Mn1 N1 C1 69.8(19) . . . . ?
N1 Mn1 N1 C1 -100.6(19) 7_755 . . . ?
N3 Mn1 N1 C1 161.9(19) . . . . ?
N5 Mn1 N1 C1 -10.4(19) . . . . ?
C4 Cr1 C2 N2 -29(4) . . . 6_556 ?
C2 Cr1 C2 N2 -117(4) 7_655 . . 6_556 ?
C3 Cr1 C2 N2 154(4) . . . 6_556 ?
C1 Cr1 C2 N2 -32(6) 7_655 . . 6_556 ?
C1 Cr1 C2 N2 60(4) . . . 6_556 ?
N2 Mn1 N2 C2 105.2(11) 7_755 . . 6_566 ?
N1 Mn1 N2 C2 -65.1(11) . . . 6_566 ?
N1 Mn1 N2 C2 15.5(17) 7_755 . . 6_566 ?
N3 Mn1 N2 C2 -162.5(11) . . . 6_566 ?
N5 Mn1 N2 C2 25.4(11) . . . 6_566 ?
C4 Cr1 C3 N3 0.000(5) . . . 2_654 ?
C2 Cr1 C3 N3 -44.91(13) 7_655 . . 2_654 ?
C2 Cr1 C3 N3 44.91(13) . . . 2_654 ?
C1 Cr1 C3 N3 -134.73(11) 7_655 . . 2_654 ?
C1 Cr1 C3 N3 134.73(11) . . . 2_654 ?
N2 Mn1 N3 C3 45.78(11) 7_755 . . 2_655 ?
N2 Mn1 N3 C3 -45.77(11) . . . 2_655 ?
N1 Mn1 N3 C3 -134.57(10) . . . 2_655 ?
N1 Mn1 N3 C3 134.57(10) 7_755 . . 2_655 ?
N5 Mn1 N3 C3 0.000(5) . . . 2_655 ?
C2 Cr1 C4 N4 44.95(14) 7_655 . . . ?
C2 Cr1 C4 N4 -44.95(14) . . . . ?
C3 Cr1 C4 N4 0.00(7) . . . . ?
C1 Cr1 C4 N4 134.88(13) 7_655 . . . ?
C1 Cr1 C4 N4 -134.88(13) . . . . ?
C5 C5 C6 C6 180.001(3) 7_755 . . 7_755 ?
N5 C5 C6 C6 148.6(16) . . . 7_755 ?
N6 C5 C6 C6 -43.5(8) 7_755 . . 7_755 ?
C6 C5 C6 C5 179.999(3) 7_755 . . 7_755 ?
N5 C5 C6 C5 -31.4(16) . . . 7_755 ?
N6 C5 C6 C5 136.5(7) 7_755 . . 7_755 ?
C6 C5 C6 C7 14(2) 7_755 . . . ?
C5 C5 C6 C7 -166(2) 7_755 . . . ?
N5 C5 C6 C7 162.9(11) . . . . ?
N6 C5 C6 C7 -29.2(17) 7_755 . . . ?
C6 C5 C6 N6 136.2(8) 7_755 . . . ?
C5 C5 C6 N6 -43.8(8) 7_755 . . . ?
N5 C5 C6 N6 -75.2(14) . . . . ?
N6 C5 C6 N6 92.7(11) 7_755 . . . ?
C5 C6 C7 C6 -74(6) 7_755 . . 7_755 ?
C5 C6 C7 C6 -11.0(15) . . . 7_755 ?
N6 C6 C7 C6 -132.1(7) . . . 7_755 ?
C6 C5 N5 C5 46(2) 7_755 . . 7_755 ?
C6 C5 N5 C5 25.1(13) . . . 7_755 ?
N6 C5 N5 C5 -124(3) 7_755 . . 7_755 ?
C6 C5 N5 Mn1 -59(2) 7_755 . . . ?
C5 C5 N5 Mn1 -105.5(6) 7_755 . . . ?
C6 C5 N5 Mn1 -80.4(12) . . . . ?
N6 C5 N5 Mn1 131(3) 7_755 . . . ?
N2 Mn1 N5 C5 161.3(7) 7_755 . . . ?
N2 Mn1 N5 C5 -105.5(7) . . . . ?
N1 Mn1 N5 C5 -17.0(7) . . . . ?
N1 Mn1 N5 C5 72.8(7) 7_755 . . . ?
N3 Mn1 N5 C5 -152.1(7) . . . . ?
N2 Mn1 N5 C5 105.5(7) 7_755 . . 7_755 ?
N2 Mn1 N5 C5 -161.3(7) . . . 7_755 ?
N1 Mn1 N5 C5 -72.8(7) . . . 7_755 ?
N1 Mn1 N5 C5 17.0(7) 7_755 . . 7_755 ?
N3 Mn1 N5 C5 152.1(7) . . . 7_755 ?
C6 C6 N6 C5 82.9(13) 7_755 . . 7_755 ?
C5 C6 N6 C5 37.1(11) . . . 7_755 ?
C7 C6 N6 C5 168.2(17) . . . 7_755 ?
